data_7021967
loop_
_publ_author_name
'Zhang, Yu'
'Yuan, Pengfei'
'Zhu, Yanyan'
'Li, Gang'

_publ_section_title
;
 Syntheses, crystal structures and thermal properties of six coordination
 polymers based on 2-(p-methylphenyl)-imidazole dicarboxylate.
;
_journal_issue 41
_journal_name_full 'Dalton transactions (Cambridge, England : 2003)'
_journal_page_first 14776
_journal_page_last 14785
_journal_paper_doi 10.1039/c3dt51747k
_journal_volume 42
_journal_year 2013
_chemical_formula_sum 'C48 H40 Cd4 N8 O21'
_chemical_formula_weight 1514.48
_chemical_name_systematic
; 
 ? 
;
_space_group_IT_number 88
_symmetry_cell_setting tetragonal
_symmetry_space_group_name_Hall '-I 4ad'
_symmetry_space_group_name_H-M 'I 41/a :2'
_atom_sites_solution_hydrogens geom
_atom_sites_solution_primary direct
_atom_sites_solution_secondary difmap
_audit_creation_method SHELXL-97
_cell_angle_alpha 90.00
_cell_angle_beta 90.00
_cell_angle_gamma 90.00
_cell_formula_units_Z 4
_cell_length_a 22.290(3)
_cell_length_b 22.290(3)
_cell_length_c 15.123(3)
_cell_measurement_reflns_used 1322
_cell_measurement_temperature 296(2)
_cell_measurement_theta_max 16.38
_cell_measurement_theta_min 2.45
_cell_volume 7514(2)
_computing_cell_refinement 'Bruker SMART'
_computing_data_collection 'Bruker SMART'
_computing_data_reduction 'Bruker SAINT'
_computing_molecular_graphics 'Bruker SHELXTL'
_computing_publication_material 'Bruker SHELXTL'
_computing_structure_refinement 'SHELXL-97 (Sheldrick, 1997)'
_computing_structure_solution 'SHELXS-97 (Sheldrick, 1990)'
_diffrn_ambient_temperature 296(2)
_diffrn_measured_fraction_theta_full 0.999
_diffrn_measured_fraction_theta_max 0.999
_diffrn_measurement_device_type 'Bruker APEX-II CCD'
_diffrn_measurement_method '\f and \w '
_diffrn_radiation_monochromator graphite
_diffrn_radiation_source 'fine-focus sealed tube'
_diffrn_radiation_type MoK\a
_diffrn_radiation_wavelength 0.71073
_diffrn_reflns_av_R_equivalents 0.1212
_diffrn_reflns_av_sigmaI/netI 0.1003
_diffrn_reflns_limit_h_max 26
_diffrn_reflns_limit_h_min -25
_diffrn_reflns_limit_k_max 26
_diffrn_reflns_limit_k_min -22
_diffrn_reflns_limit_l_max 17
_diffrn_reflns_limit_l_min -17
_diffrn_reflns_number 18624
_diffrn_reflns_theta_full 24.99
_diffrn_reflns_theta_max 24.99
_diffrn_reflns_theta_min 1.63
_exptl_absorpt_coefficient_mu 1.178
_exptl_absorpt_correction_T_max 0.7733
_exptl_absorpt_correction_T_min 0.7188
_exptl_absorpt_correction_type multi-scan
_exptl_absorpt_process_details '(SADABS; Sheldrick, 1996)'
_exptl_crystal_colour colourless
_exptl_crystal_density_diffrn 1.339
_exptl_crystal_density_method 'not measured'
_exptl_crystal_description club-shaped
_exptl_crystal_F_000 2976
_exptl_crystal_size_max 0.30
_exptl_crystal_size_mid 0.25
_exptl_crystal_size_min 0.23
_platon_squeeze_details ' ?'
_refine_diff_density_max 0.948
_refine_diff_density_min -0.681
_refine_diff_density_rms 0.181
_refine_ls_extinction_method none
_refine_ls_goodness_of_fit_ref 0.936
_refine_ls_hydrogen_treatment mixed
_refine_ls_matrix_type full
_refine_ls_number_parameters 180
_refine_ls_number_reflns 3302
_refine_ls_number_restraints 27
_refine_ls_restrained_S_all 0.973
_refine_ls_R_factor_all 0.1787
_refine_ls_R_factor_gt 0.0892
_refine_ls_shift/su_max 0.000
_refine_ls_shift/su_mean 0.000
_refine_ls_structure_factor_coef Fsqd
_refine_ls_weighting_details 'calc w=1/[\s^2^(Fo^2^)+(0.1761P)^2^+0.0000P] where P=(Fo^2^+2Fc^2^)/3'
_refine_ls_weighting_scheme calc
_refine_ls_wR_factor_gt 0.2526
_refine_ls_wR_factor_ref 0.2929
_reflns_number_gt 1480
_reflns_number_total 3302
_reflns_threshold_expression >2sigma(I)
_cod_data_source_file c3dt51747k.txt
_cod_data_source_block b
_cod_depositor_comments
;
The following automatic conversions were performed:

'_symmetry_cell_setting' value 'Tetragonal' changed to 'tetragonal'
according to /home/saulius/struct/CIF-dictionaries/cif_core.dic
dictionary named 'cif_core.dic' version 2.4.2 from
2011-04-26.

'_exptl_absorpt_correction_type' value 'Multi-scan'
changed to 'multi-scan' according to
/home/saulius/struct/CIF-dictionaries/cif_core.dic dictionary named
'cif_core.dic' version 2.4.2 from 2011-04-26.

Automatic conversion script
Id: cif_fix_values 1891 2012-01-12 08:04:46Z andrius 
;
_cod_original_sg_symbol_H-M I41/a
_cod_database_code 7021967

loop_
_symmetry_equiv_pos_as_xyz
'x, y, z'
'-y+3/4, x+1/4, z+1/4'
'-x+1/2, -y, z+1/2'
'y+3/4, -x+3/4, z+3/4'
'x+1/2, y+1/2, z+1/2'
'-y+5/4, x+3/4, z+3/4'
'-x+1, -y+1/2, z+1'
'y+5/4, -x+5/4, z+5/4'
'-x, -y, -z'
'y-3/4, -x-1/4, -z-1/4'
'x-1/2, y, -z-1/2'
'-y-3/4, x-3/4, -z-3/4'
'-x+1/2, -y+1/2, -z+1/2'
'y-1/4, -x+1/4, -z+1/4'
'x, y+1/2, -z'
'-y-1/4, x-1/4, -z-1/4'

loop_
_atom_site_label
_atom_site_type_symbol
_atom_site_fract_x
_atom_site_fract_y
_atom_site_fract_z
_atom_site_U_iso_or_equiv
_atom_site_adp_type
_atom_site_occupancy
_atom_site_symmetry_multiplicity
_atom_site_calc_flag
_atom_site_refinement_flags
Cd1 Cd 0.76092(5) 0.82724(4) 0.69933(7) 0.0835(6) Uani 1 1 d .
N1 N 0.8159(5) 0.8789(5) 0.7972(8) 0.085(3) Uani 1 1 d .
N2 N 0.8695(4) 0.9415(5) 0.8841(6) 0.074(3) Uani 1 1 d .
O1 O 0.7829(5) 0.7641(4) 0.8234(7) 0.104(3) Uani 1 1 d .
O2 O 0.8139(8) 0.7643(5) 0.9591(8) 0.133(5) Uani 1 1 d .
H2 H 0.8054 0.7873 0.9995 0.199 Uiso 1 1 calc R
O3 O 0.8705(7) 0.8321(6) 1.0596(7) 0.142(5) Uani 1 1 d .
O4 O 0.9095(5) 0.9239(5) 1.0535(6) 0.109(3) Uani 1 1 d .
O5 O 0.8424(10) 0.7980(12) 0.6186(13) 0.240(11) Uani 1 1 d D
C1 C 0.8053(7) 0.7896(6) 0.8871(10) 0.085(4) Uani 1 1 d .
C2 C 0.8279(6) 0.8496(6) 0.8752(8) 0.074(4) Uani 1 1 d .
C3 C 0.8610(6) 0.8880(6) 0.9275(9) 0.075(4) Uani 1 1 d .
C4 C 0.8819(8) 0.8822(8) 1.0219(10) 0.097(5) Uani 1 1 d .
C5 C 0.8442(7) 0.9331(6) 0.8044(10) 0.086(4) Uani 1 1 d .
C6 C 0.8350(7) 0.9820(5) 0.7314(8) 0.111(5) Uani 1 1 d G
C7 C 0.8859(6) 1.0096(7) 0.6972(10) 0.194(10) Uani 1 1 d GU
H7A H 0.9238 0.9972 0.7154 0.233 Uiso 1 1 calc R
C8 C 0.8802(7) 1.0557(7) 0.6359(11) 0.203(11) Uani 1 1 d GU
H8A H 0.9142 1.0742 0.6131 0.243 Uiso 1 1 calc R
C9 C 0.8236(9) 1.0742(6) 0.6088(9) 0.172(9) Uani 1 1 d GU
C10 C 0.7727(7) 1.0466(7) 0.6429(10) 0.165(8) Uani 1 1 d GU
H10A H 0.7348 1.0590 0.6248 0.198 Uiso 1 1 calc R
C11 C 0.7784(6) 1.0005(6) 0.7042(9) 0.176(10) Uani 1 1 d G
H11A H 0.7443 0.9821 0.7271 0.211 Uiso 1 1 calc R
C12 C 0.8130(17) 1.1150(17) 0.541(3) 0.37(3) Uani 1 1 d .
H12A H 0.8505 1.1313 0.5209 0.552 Uiso 1 1 calc R
H12B H 0.7879 1.1469 0.5624 0.552 Uiso 1 1 calc R
H12C H 0.7933 1.0950 0.4928 0.552 Uiso 1 1 calc R
O6 O 1.0000 0.7500 0.3750 0.48(5) Uani 1 4 d S
H1W H 0.818(8) 0.786(8) 0.579(12) 0.20(11) Uiso 1 1 d D
H2W H 0.858(11) 0.760(5) 0.642(16) 0.24(15) Uiso 1 1 d D

loop_
_atom_site_aniso_label
_atom_site_aniso_U_11
_atom_site_aniso_U_22
_atom_site_aniso_U_33
_atom_site_aniso_U_23
_atom_site_aniso_U_13
_atom_site_aniso_U_12
Cd1 0.0921(9) 0.0730(8) 0.0855(9) 0.0013(5) -0.0362(6) 0.0015(5)
N1 0.095(8) 0.069(7) 0.092(9) -0.005(6) -0.022(6) -0.007(6)
N2 0.081(7) 0.097(8) 0.043(6) -0.007(5) -0.012(5) -0.010(6)
O1 0.122(8) 0.069(6) 0.120(8) 0.008(6) -0.065(7) -0.013(6)
O2 0.193(14) 0.086(8) 0.119(10) 0.011(7) -0.035(10) -0.043(8)
O3 0.227(15) 0.117(9) 0.081(8) 0.017(7) -0.056(8) -0.035(9)
O4 0.148(10) 0.109(8) 0.070(6) -0.011(6) -0.030(6) -0.023(7)
O5 0.186(18) 0.41(3) 0.119(14) -0.071(18) -0.057(12) 0.09(2)
C1 0.108(11) 0.080(10) 0.068(9) 0.022(8) -0.042(8) -0.009(8)
C2 0.082(9) 0.074(9) 0.067(9) 0.009(7) -0.014(7) 0.003(7)
C3 0.081(9) 0.080(9) 0.064(9) -0.008(7) -0.009(7) -0.002(7)
C4 0.123(13) 0.084(11) 0.085(11) -0.002(9) -0.033(10) -0.016(10)
C5 0.090(10) 0.084(10) 0.084(11) 0.004(8) -0.011(8) -0.002(8)
C6 0.129(14) 0.124(13) 0.079(11) 0.012(10) 0.001(10) -0.024(12)
C7 0.196(13) 0.191(13) 0.195(13) 0.043(9) -0.009(10) -0.024(10)
C8 0.209(13) 0.197(13) 0.202(13) 0.052(10) 0.002(10) -0.019(10)
C9 0.174(12) 0.169(12) 0.173(12) 0.032(9) -0.013(9) -0.010(9)
C10 0.164(11) 0.163(11) 0.167(12) 0.005(9) -0.006(9) 0.009(9)
C11 0.23(3) 0.18(2) 0.116(16) 0.027(14) -0.029(16) 0.10(2)
C12 0.44(6) 0.33(5) 0.34(5) 0.24(4) -0.07(4) 0.04(4)
O6 0.37(5) 0.37(5) 0.70(13) 0.000 0.000 0.000

loop_
_atom_type_symbol
_atom_type_description
_atom_type_scat_dispersion_real
_atom_type_scat_dispersion_imag
_atom_type_scat_source
C C 0.0033 0.0016 'International Tables Vol C Tables 4.2.6.8 and 6.1.1.4'
H H 0.0000 0.0000 'International Tables Vol C Tables 4.2.6.8 and 6.1.1.4'
Cd Cd -0.8075 1.2024 'International Tables Vol C Tables 4.2.6.8 and 6.1.1.4'
N N 0.0061 0.0033 'International Tables Vol C Tables 4.2.6.8 and 6.1.1.4'
O O 0.0106 0.0060 'International Tables Vol C Tables 4.2.6.8 and 6.1.1.4'

loop_
_geom_angle_atom_site_label_1
_geom_angle_atom_site_label_2
_geom_angle_atom_site_label_3
_geom_angle
_geom_angle_site_symmetry_1
_geom_angle_site_symmetry_3
N2 Cd1 N1 113.9(4) 4_464 .
N2 Cd1 O5 118.5(7) 4_464 .
N1 Cd1 O5 93.7(6) . .
N2 Cd1 O1 96.6(3) 4_464 13_666
N1 Cd1 O1 142.3(4) . 13_666
O5 Cd1 O1 90.3(7) . 13_666
N2 Cd1 O1 144.8(4) 4_464 .
N1 Cd1 O1 70.9(4) . .
O5 Cd1 O1 95.1(7) . .
O1 Cd1 O1 71.4(4) 13_666 .
N2 Cd1 O4 70.9(4) 4_464 4_464
N1 Cd1 O4 87.0(4) . 4_464
O5 Cd1 O4 168.9(8) . 4_464
O1 Cd1 O4 82.5(4) 13_666 4_464
O1 Cd1 O4 74.7(4) . 4_464
C5 N1 C2 105.1(11) . .
C5 N1 Cd1 139.5(9) . .
C2 N1 Cd1 115.4(8) . .
C5 N2 C3 104.4(11) . .
C5 N2 Cd1 137.1(10) . 2_655
C3 N2 Cd1 118.3(8) . 2_655
C1 O1 Cd1 134.9(9) . 13_666
C1 O1 Cd1 115.3(8) . .
Cd1 O1 Cd1 108.6(4) 13_666 .
C1 O2 H2 109.5 . .
C4 O4 Cd1 113.7(10) . 2_655
Cd1 O5 H1W 88(10) . .
Cd1 O5 H2W 109(10) . .
H1W O5 H2W 101.3(16) . .
O1 C1 O2 122.8(13) . .
O1 C1 C2 118.3(12) . .
O2 C1 C2 118.5(13) . .
N1 C2 C3 107.6(11) . .
N1 C2 C1 118.7(12) . .
C3 C2 C1 133.7(12) . .
N2 C3 C2 109.7(11) . .
N2 C3 C4 118.9(12) . .
C2 C3 C4 131.0(13) . .
O4 C4 O3 126.4(15) . .
O4 C4 C3 117.8(15) . .
O3 C4 C3 115.7(14) . .
N2 C5 N1 113.0(12) . .
N2 C5 C6 126.1(13) . .
N1 C5 C6 119.8(12) . .
C7 C6 C11 120.0 . .
C7 C6 C5 117.6(12) . .
C11 C6 C5 122.3(12) . .
C8 C7 C6 120.0 . .
C8 C7 H7A 120.0 . .
C6 C7 H7A 120.0 . .
C7 C8 C9 120.0 . .
C7 C8 H8A 120.0 . .
C9 C8 H8A 120.0 . .
C8 C9 C10 120.0 . .
C8 C9 C12 124(2) . .
C10 C9 C12 115(2) . .
C11 C10 C9 120.0 . .
C11 C10 H10A 120.0 . .
C9 C10 H10A 120.0 . .
C10 C11 C6 120.0 . .
C10 C11 H11A 120.0 . .
C6 C11 H11A 120.0 . .
C9 C12 H12A 109.5 . .
C9 C12 H12B 109.5 . .
H12A C12 H12B 109.5 . .
C9 C12 H12C 109.5 . .
H12A C12 H12C 109.5 . .
H12B C12 H12C 109.5 . .

loop_
_geom_bond_atom_site_label_1
_geom_bond_atom_site_label_2
_geom_bond_distance
_geom_bond_site_symmetry_2
Cd1 N2 2.185(10) 4_464
Cd1 N1 2.240(11) .
Cd1 O5 2.28(2) .
Cd1 O1 2.285(9) 13_666
Cd1 O1 2.395(9) .
Cd1 O4 2.517(11) 4_464
N1 C5 1.366(16) .
N1 C2 1.375(15) .
N2 C5 1.344(15) .
N2 C3 1.375(16) .
N2 Cd1 2.185(10) 2_655
O1 C1 1.225(14) .
O1 Cd1 2.285(9) 13_666
O2 C1 1.241(15) .
O2 H2 0.8200 .
O3 C4 1.280(18) .
O4 C4 1.211(16) .
O4 Cd1 2.517(11) 2_655
O5 H1W 0.856(11) .
O5 H2W 0.981(11) .
C1 C2 1.441(18) .
C2 C3 1.379(17) .
C3 C4 1.507(19) .
C5 C6 1.567(16) .
C6 C7 1.3900 .
C6 C11 1.3900 .
C7 C8 1.3900 .
C7 H7A 0.9300 .
C8 C9 1.3900 .
C8 H8A 0.9300 .
C9 C10 1.3900 .
C9 C12 1.39(3) .
C10 C11 1.3900 .
C10 H10A 0.9300 .
C11 H11A 0.9300 .
C12 H12A 0.9600 .
C12 H12B 0.9600 .
C12 H12C 0.9600 .

loop_
_geom_torsion_atom_site_label_1
_geom_torsion_atom_site_label_2
_geom_torsion_atom_site_label_3
_geom_torsion_atom_site_label_4
_geom_torsion
_geom_torsion_site_symmetry_1
_geom_torsion_site_symmetry_4
N2 Cd1 N1 C5 -44.3(16) 4_464 .
O5 Cd1 N1 C5 79.1(17) . .
O1 Cd1 N1 C5 174.4(13) 13_666 .
O1 Cd1 N1 C5 173.2(16) . .
O4 Cd1 N1 C5 -111.9(15) 4_464 .
N2 Cd1 N1 C2 137.5(9) 4_464 .
O5 Cd1 N1 C2 -99.0(12) . .
O1 Cd1 N1 C2 -3.7(13) 13_666 .
O1 Cd1 N1 C2 -4.9(9) . .
O4 Cd1 N1 C2 70.0(10) 4_464 .
N2 Cd1 O1 C1 -94.8(13) 4_464 .
N1 Cd1 O1 C1 10.0(11) . .
O5 Cd1 O1 C1 102.1(13) . .
O1 Cd1 O1 C1 -169.3(15) 13_666 .
O4 Cd1 O1 C1 -82.2(12) 4_464 .
N2 Cd1 O1 Cd1 74.5(7) 4_464 13_666
N1 Cd1 O1 Cd1 179.2(6) . 13_666
O5 Cd1 O1 Cd1 -88.6(7) . 13_666
O1 Cd1 O1 Cd1 0.0 13_666 13_666
O4 Cd1 O1 Cd1 87.1(5) 4_464 13_666
Cd1 O1 C1 O2 7(3) 13_666 .
Cd1 O1 C1 O2 172.9(14) . .
Cd1 O1 C1 C2 -178.7(9) 13_666 .
Cd1 O1 C1 C2 -13.1(18) . .
C5 N1 C2 C3 2.1(15) . .
Cd1 N1 C2 C3 -179.1(9) . .
C5 N1 C2 C1 -178.1(13) . .
Cd1 N1 C2 C1 0.6(16) . .
O1 C1 C2 N1 9(2) . .
O2 C1 C2 N1 -176.8(15) . .
O1 C1 C2 C3 -171.4(15) . .
O2 C1 C2 C3 3(3) . .
C5 N2 C3 C2 -3.5(15) . .
Cd1 N2 C3 C2 -178.4(8) 2_655 .
C5 N2 C3 C4 -177.5(13) . .
Cd1 N2 C3 C4 7.7(17) 2_655 .
N1 C2 C3 N2 0.9(16) . .
C1 C2 C3 N2 -178.8(15) . .
N1 C2 C3 C4 173.8(15) . .
C1 C2 C3 C4 -6(3) . .
Cd1 O4 C4 O3 177.9(16) 2_655 .
Cd1 O4 C4 C3 0.8(19) 2_655 .
N2 C3 C4 O4 -5(2) . .
C2 C3 C4 O4 -177.9(15) . .
N2 C3 C4 O3 177.2(15) . .
C2 C3 C4 O3 5(3) . .
C3 N2 C5 N1 5.1(16) . .
Cd1 N2 C5 N1 178.4(9) 2_655 .
C3 N2 C5 C6 173.2(13) . .
Cd1 N2 C5 C6 -13(2) 2_655 .
C2 N1 C5 N2 -4.6(16) . .
Cd1 N1 C5 N2 177.1(10) . .
C2 N1 C5 C6 -173.5(12) . .
Cd1 N1 C5 C6 8(2) . .
N2 C5 C6 C7 61.3(17) . .
N1 C5 C6 C7 -131.3(13) . .
N2 C5 C6 C11 -115.0(14) . .
N1 C5 C6 C11 52.4(17) . .
C11 C6 C7 C8 0.0 . .
C5 C6 C7 C8 -176.4(12) . .
C6 C7 C8 C9 0.0 . .
C7 C8 C9 C10 0.0 . .
C7 C8 C9 C12 -172(3) . .
C8 C9 C10 C11 0.0 . .
C12 C9 C10 C11 173(3) . .
C9 C10 C11 C6 0.0 . .
C7 C6 C11 C10 0.0 . .
C5 C6 C11 C10 176.2(13) . .

loop_
_platon_squeeze_void_nr
_platon_squeeze_void_average_x
_platon_squeeze_void_average_y
_platon_squeeze_void_average_z
_platon_squeeze_void_volume
_platon_squeeze_void_count_electrons
1 -0.120 0.165 -0.038 2724.2 370.7
